data_1506652
loop_
_publ_author_name
'Chiang, Chih-Long'
'Shu, Ching-Fong'
'Chen, Chin-Ti'

_publ_section_title
;
 Improved synthesis of 2,2'-dibromo-9,9'-spirobifluorene and its
 2,2'-bisdonor-7,7'-bisacceptor-substituted fluorescent derivatives.
;
_journal_issue 17
_journal_name_full 'Organic letters'
_journal_page_first 3717
_journal_page_last 3720
_journal_paper_doi 10.1021/ol0513591
_journal_volume 7
_journal_year 2005
_chemical_formula_moiety 'C25 H14 Br2'
_chemical_formula_sum 'C25 H14 Br2'
_chemical_formula_weight 474.18
_chemical_name_systematic
;
 ?
;
_space_group_IT_number 14
_symmetry_cell_setting monoclinic
_symmetry_space_group_name_Hall '-P 2ybc'
_symmetry_space_group_name_H-M 'P 1 21/c 1'
_atom_sites_solution_hydrogens geom
_atom_sites_solution_primary direct
_atom_sites_solution_secondary difmap
_audit_creation_method SHELXL-97
_cell_angle_alpha 90.00
_cell_angle_beta 93.4850(10)
_cell_angle_gamma 90.00
_cell_formula_units_Z 4
_cell_length_a 14.5655(5)
_cell_length_b 16.5819(5)
_cell_length_c 7.9981(2)
_cell_measurement_reflns_used 4152
_cell_measurement_temperature 295(2)
_cell_measurement_theta_max 23.15
_cell_measurement_theta_min 2.8
_cell_volume 1928.16(10)
_computing_cell_refinement 'Bruker X8APEX'
_computing_data_collection 'Bruker X8APEX'
_computing_data_reduction 'Bruker SAINT'
_computing_molecular_graphics 'Ortep-3 for Windows (Farrugia, 1997)'
_computing_publication_material 'WinGX publication routines (Farrugia, 1999)'
_computing_structure_refinement 'SHELXL-97 (Sheldrick, 1997)'
_computing_structure_solution 'SHELXS-97 (Sheldrick, 1990)'
_diffrn_ambient_temperature 295(2)
_diffrn_measured_fraction_theta_full 1.000
_diffrn_measured_fraction_theta_max 1.000
_diffrn_measurement_device_type 'CCD area detector'
_diffrn_measurement_method 'phi and omega scans'
_diffrn_radiation_monochromator graphite
_diffrn_radiation_source 'fine-focus sealed tube'
_diffrn_radiation_type MoK\a
_diffrn_radiation_wavelength 0.71073
_diffrn_reflns_av_R_equivalents 0.0297
_diffrn_reflns_av_sigmaI/netI 0.0260
_diffrn_reflns_limit_h_max 17
_diffrn_reflns_limit_h_min -17
_diffrn_reflns_limit_k_max 19
_diffrn_reflns_limit_k_min 0
_diffrn_reflns_limit_l_max 9
_diffrn_reflns_limit_l_min 0
_diffrn_reflns_number 3415
_diffrn_reflns_theta_full 25.03
_diffrn_reflns_theta_max 25.03
_diffrn_reflns_theta_min 1.40
_exptl_absorpt_coefficient_mu 4.210
_exptl_absorpt_correction_type none
_exptl_crystal_colour colourless
_exptl_crystal_density_diffrn 1.633
_exptl_crystal_density_meas 0
_exptl_crystal_density_method 'not measured'
_exptl_crystal_description prism
_exptl_crystal_F_000 936
_exptl_crystal_size_max 0.36
_exptl_crystal_size_mid 0.24
_exptl_crystal_size_min 0.2
_refine_diff_density_max 1.733
_refine_diff_density_min -0.812
_refine_diff_density_rms 0.082
_refine_ls_extinction_coef 0.0000(6)
_refine_ls_extinction_expression Fc^*^=kFc[1+0.001xFc^2^\l^3^/sin(2\q)]^-1/4^
_refine_ls_extinction_method SHELXL
_refine_ls_goodness_of_fit_ref 1.041
_refine_ls_hydrogen_treatment mixed
_refine_ls_matrix_type full
_refine_ls_number_parameters 245
_refine_ls_number_reflns 3415
_refine_ls_number_restraints 0
_refine_ls_restrained_S_all 1.041
_refine_ls_R_factor_all 0.0623
_refine_ls_R_factor_gt 0.0476
_refine_ls_shift/su_max 2.073
_refine_ls_shift/su_mean 0.008
_refine_ls_structure_factor_coef Fsqd
_refine_ls_weighting_details 'calc w=1/[\s^2^(Fo^2^)+(0.0714P)^2^+2.8821P] where P=(Fo^2^+2Fc^2^)/3'
_refine_ls_weighting_scheme calc
_refine_ls_wR_factor_gt 0.1268
_refine_ls_wR_factor_ref 0.1349
_reflns_number_gt 2682
_reflns_number_total 3415
_reflns_threshold_expression >2sigma(I)
_cod_data_source_file ol0513591si20050610_053500.cif
_cod_data_source_block i6850
_cod_depositor_comments
;
The following automatic conversions were performed:

'_symmetry_cell_setting' value 'Monoclinic' changed to 'monoclinic'
according to /home/saulius/struct/CIF-dictionaries/cif_core.dic
dictionary named 'cif_core.dic' version 2.4.1 from 2010-06-29.

Automatic conversion script
Id: cif_fix_values 1715 2011-07-08 13:25:40Z adriana 
;
_cod_original_sg_symbol_H-M P2(1)/c
_cod_database_code 1506652

loop_
_symmetry_equiv_pos_as_xyz
'x, y, z'
'-x, y+1/2, -z+1/2'
'-x, -y, -z'
'x, -y-1/2, z-1/2'

loop_
_atom_site_label
_atom_site_type_symbol
_atom_site_fract_x
_atom_site_fract_y
_atom_site_fract_z
_atom_site_U_iso_or_equiv
_atom_site_adp_type
_atom_site_occupancy
_atom_site_symmetry_multiplicity
_atom_site_calc_flag
_atom_site_refinement_flags
Br1 Br 1.02336(4) 0.64325(3) 1.12208(7) 0.0646(2) Uani 1 1 d .
Br2 Br 0.55103(5) 0.39571(4) 1.16713(8) 0.0871(3) Uani 1 1 d .
C1 C 0.7529(3) 0.5296(2) 0.6863(5) 0.0406(9) Uani 1 1 d .
C11 C 0.7141(3) 0.4609(2) 0.7873(5) 0.0397(9) Uani 1 1 d .
C12 C 0.7405(3) 0.3869(2) 0.7230(5) 0.0386(9) Uani 1 1 d .
C13 C 0.7086(3) 0.3158(3) 0.7896(6) 0.0500(11) Uani 1 1 d .
H13 H 0.7252 0.2663 0.7461 0.060 Uiso 1 1 calc R
C14 C 0.6516(3) 0.3195(3) 0.9217(6) 0.0541(12) Uani 1 1 d .
H14 H 0.6290 0.2724 0.9670 0.065 Uiso 1 1 calc R
C15 C 0.6286(4) 0.3932(3) 0.9855(6) 0.0539(12) Uani 1 1 d .
C16 C 0.6591(3) 0.4655(3) 0.9195(6) 0.0495(11) Uani 1 1 d .
H16 H 0.6427 0.5150 0.9636 0.059 Uiso 1 1 calc R
C21 C 0.8097(3) 0.4841(3) 0.5648(5) 0.0420(10) Uani 1 1 d .
C22 C 0.8002(3) 0.4007(3) 0.5863(5) 0.0415(10) Uani 1 1 d .
C23 C 0.8451(3) 0.3470(3) 0.4860(6) 0.0506(11) Uani 1 1 d .
H23 H 0.8402 0.2916 0.5018 0.061 Uiso 1 1 calc R
C24 C 0.8973(4) 0.3778(3) 0.3618(7) 0.0635(14) Uani 1 1 d .
H24 H 0.9260 0.3427 0.2908 0.076 Uiso 1 1 calc R
C25 C 0.9071(4) 0.4596(3) 0.3423(7) 0.0658(14) Uani 1 1 d .
H25 H 0.9440 0.4792 0.2605 0.079 Uiso 1 1 calc R
C26 C 0.8627(4) 0.5133(3) 0.4428(6) 0.0572(12) Uani 1 1 d .
H26 H 0.8689 0.5685 0.4275 0.069 Uiso 1 1 calc R
C31 C 0.8057(3) 0.5945(2) 0.7871(5) 0.0406(9) Uani 1 1 d .
C32 C 0.7680(3) 0.6711(2) 0.7504(5) 0.0407(9) Uani 1 1 d .
C33 C 0.8099(3) 0.7384(3) 0.8231(6) 0.0502(11) Uani 1 1 d .
H33 H 0.7866 0.7895 0.7985 0.060 Uiso 1 1 calc R
C34 C 0.8859(3) 0.7296(3) 0.9316(6) 0.0481(11) Uani 1 1 d .
H34 H 0.9143 0.7747 0.9803 0.058 Uiso 1 1 calc R
C35 C 0.9197(3) 0.6542(3) 0.9679(6) 0.0456(10) Uani 1 1 d .
C36 C 0.8803(3) 0.5847(3) 0.8970(5) 0.0444(10) Uani 1 1 d .
H36 H 0.9038 0.5338 0.9235 0.053 Uiso 1 1 calc R
C41 C 0.6772(3) 0.5802(3) 0.5942(6) 0.0442(10) Uani 1 1 d .
C42 C 0.6886(3) 0.6618(3) 0.6324(5) 0.0445(10) Uani 1 1 d .
C43 C 0.6290(3) 0.7184(3) 0.5558(6) 0.0556(12) Uani 1 1 d .
H43 H 0.6353 0.7730 0.5802 0.067 Uiso 1 1 calc R
C44 C 0.5609(3) 0.6914(4) 0.4435(7) 0.0636(14) Uani 1 1 d .
H44 H 0.5210 0.7286 0.3910 0.076 Uiso 1 1 calc R
C45 C 0.5502(4) 0.6109(4) 0.4067(7) 0.0664(14) Uani 1 1 d .
H45 H 0.5033 0.5943 0.3302 0.080 Uiso 1 1 calc R
C46 C 0.6089(3) 0.5543(3) 0.4830(7) 0.0593(13) Uani 1 1 d .
H46 H 0.6019 0.4998 0.4587 0.071 Uiso 1 1 calc R

loop_
_atom_site_aniso_label
_atom_site_aniso_U_11
_atom_site_aniso_U_22
_atom_site_aniso_U_33
_atom_site_aniso_U_23
_atom_site_aniso_U_13
_atom_site_aniso_U_12
Br1 0.0649(4) 0.0519(3) 0.0746(4) -0.0049(2) -0.0163(3) -0.0088(2)
Br2 0.1240(6) 0.0660(4) 0.0770(4) -0.0141(3) 0.0538(4) -0.0256(4)
C1 0.043(2) 0.030(2) 0.049(2) 0.0006(18) 0.0053(18) -0.0027(17)
C11 0.046(2) 0.029(2) 0.043(2) -0.0001(17) -0.0024(18) -0.0047(17)
C12 0.042(2) 0.032(2) 0.041(2) -0.0008(17) -0.0015(18) 0.0005(17)
C13 0.063(3) 0.034(2) 0.053(3) 0.000(2) 0.003(2) 0.000(2)
C14 0.073(3) 0.038(3) 0.052(3) 0.007(2) 0.007(2) -0.007(2)
C15 0.067(3) 0.050(3) 0.046(3) -0.003(2) 0.013(2) -0.013(2)
C16 0.059(3) 0.038(2) 0.052(3) -0.008(2) 0.010(2) -0.002(2)
C21 0.046(2) 0.035(2) 0.045(2) 0.0005(18) 0.0009(18) -0.0013(18)
C22 0.040(2) 0.039(2) 0.045(2) -0.0029(19) -0.0009(18) -0.0024(18)
C23 0.059(3) 0.041(3) 0.052(3) -0.007(2) 0.006(2) 0.003(2)
C24 0.067(3) 0.054(3) 0.071(3) -0.014(3) 0.013(3) 0.007(2)
C25 0.073(3) 0.060(3) 0.067(3) 0.003(3) 0.028(3) 0.001(3)
C26 0.069(3) 0.043(3) 0.062(3) 0.003(2) 0.018(2) -0.003(2)
C31 0.045(2) 0.029(2) 0.048(2) -0.0019(18) 0.0078(19) -0.0026(17)
C32 0.048(2) 0.029(2) 0.047(2) 0.0007(18) 0.0147(19) 0.0000(17)
C33 0.067(3) 0.027(2) 0.057(3) -0.002(2) 0.010(2) 0.001(2)
C34 0.062(3) 0.030(2) 0.053(3) -0.0075(19) 0.011(2) -0.009(2)
C35 0.050(2) 0.041(3) 0.046(2) -0.0016(19) 0.0070(19) -0.0044(19)
C36 0.052(3) 0.030(2) 0.052(3) -0.0003(18) 0.008(2) -0.0040(18)
C41 0.047(2) 0.036(2) 0.051(3) 0.0055(19) 0.009(2) 0.0026(18)
C42 0.046(2) 0.040(2) 0.048(2) 0.0055(19) 0.0121(19) 0.0069(18)
C43 0.062(3) 0.048(3) 0.058(3) 0.011(2) 0.014(2) 0.011(2)
C44 0.055(3) 0.073(4) 0.063(3) 0.019(3) 0.004(2) 0.013(3)
C45 0.059(3) 0.074(4) 0.064(3) 0.009(3) -0.008(3) 0.001(3)
C46 0.057(3) 0.051(3) 0.068(3) 0.002(2) -0.006(2) -0.005(2)

loop_
_atom_type_symbol
_atom_type_description
_atom_type_scat_dispersion_real
_atom_type_scat_dispersion_imag
_atom_type_scat_source
Br Br -0.2901 2.4595 'International Tables Vol C Tables 4.2.6.8 and 6.1.1.4'
C C 0.0033 0.0016 'International Tables Vol C Tables 4.2.6.8 and 6.1.1.4'
H H 0.0000 0.0000 'International Tables Vol C Tables 4.2.6.8 and 6.1.1.4'

loop_
_geom_angle_atom_site_label_1
_geom_angle_atom_site_label_2
_geom_angle_atom_site_label_3
_geom_angle
C21 C1 C31 114.4(3)
C21 C1 C11 101.6(3)
C31 C1 C11 116.0(3)
C21 C1 C41 111.6(3)
C31 C1 C41 101.1(3)
C11 C1 C41 112.5(3)
C16 C11 C12 121.6(4)
C16 C11 C1 128.4(4)
C12 C11 C1 110.0(4)
C13 C12 C11 120.0(4)
C13 C12 C22 130.7(4)
C11 C12 C22 109.2(4)
C12 C13 C14 119.1(4)
C12 C13 H13 120.4
C14 C13 H13 120.4
C15 C14 C13 119.6(4)
C15 C14 H14 120.2
C13 C14 H14 120.2
C14 C15 C16 122.3(4)
C14 C15 Br2 118.3(3)
C16 C15 Br2 119.4(4)
C11 C16 C15 117.4(4)
C11 C16 H16 121.3
C15 C16 H16 121.3
C26 C21 C22 120.0(4)
C26 C21 C1 129.4(4)
C22 C21 C1 110.5(4)
C23 C22 C21 120.6(4)
C23 C22 C12 131.0(4)
C21 C22 C12 108.4(4)
C24 C23 C22 118.4(4)
C24 C23 H23 120.8
C22 C23 H23 120.8
C25 C24 C23 120.8(5)
C25 C24 H24 119.6
C23 C24 H24 119.6
C24 C25 C26 120.8(5)
C24 C25 H25 119.6
C26 C25 H25 119.6
C21 C26 C25 119.4(5)
C21 C26 H26 120.3
C25 C26 H26 120.3
C36 C31 C32 121.8(4)
C36 C31 C1 127.8(4)
C32 C31 C1 110.4(4)
C33 C32 C31 118.9(4)
C33 C32 C42 132.1(4)
C31 C32 C42 109.0(4)
C34 C33 C32 119.9(4)
C34 C33 H33 120.1
C32 C33 H33 120.1
C35 C34 C33 119.9(4)
C35 C34 H34 120.1
C33 C34 H34 120.1
C34 C35 C36 122.4(4)
C34 C35 Br1 119.2(3)
C36 C35 Br1 118.5(3)
C31 C36 C35 117.1(4)
C31 C36 H36 121.4
C35 C36 H36 121.4
C46 C41 C42 121.4(4)
C46 C41 C1 128.0(4)
C42 C41 C1 110.6(4)
C43 C42 C41 119.6(4)
C43 C42 C32 131.5(4)
C41 C42 C32 108.9(4)
C44 C43 C42 118.3(5)
C44 C43 H43 120.8
C42 C43 H43 120.8
C43 C44 C45 121.7(5)
C43 C44 H44 119.2
C45 C44 H44 119.2
C44 C45 C46 120.3(5)
C44 C45 H45 119.9
C46 C45 H45 119.9
C41 C46 C45 118.8(5)
C41 C46 H46 120.6
C45 C46 H46 120.6

loop_
_geom_bond_atom_site_label_1
_geom_bond_atom_site_label_2
_geom_bond_distance
Br1 C35 1.899(5)
Br2 C15 1.894(5)
C1 C21 1.516(6)
C1 C31 1.524(6)
C1 C11 1.526(6)
C1 C41 1.537(6)
C11 C16 1.366(6)
C11 C12 1.394(6)
C12 C13 1.385(6)
C12 C22 1.455(6)
C13 C14 1.384(7)
C13 H13 0.9300
C14 C15 1.374(7)
C14 H14 0.9300
C15 C16 1.394(6)
C16 H16 0.9300
C21 C26 1.369(6)
C21 C22 1.401(6)
C22 C23 1.389(6)
C23 C24 1.384(7)
C23 H23 0.9300
C24 C25 1.374(7)
C24 H24 0.9300
C25 C26 1.385(7)
C25 H25 0.9300
C26 H26 0.9300
C31 C36 1.365(6)
C31 C32 1.408(6)
C32 C33 1.383(6)
C32 C42 1.455(6)
C33 C34 1.372(7)
C33 H33 0.9300
C34 C35 1.368(6)
C34 H34 0.9300
C35 C36 1.392(6)
C36 H36 0.9300
C41 C46 1.363(7)
C41 C42 1.395(6)
C42 C43 1.394(6)
C43 C44 1.372(7)
C43 H43 0.9300
C44 C45 1.374(8)
C44 H44 0.9300
C45 C46 1.386(7)
C45 H45 0.9300
C46 H46 0.9300

loop_
_cod_related_entry_id
_cod_related_entry_database
_cod_related_entry_code
1 ChemSpider 9457882
